data_4308440
loop_
_publ_author_name
'Matsunaga, Yuki'
'Fujisawa, Kiyoshi'
'Ibi, Naoko'
'Miyashita, Yoshitaro'
'Okamoto, Ken-ichi'

_publ_section_title
;
 Structural and Spectroscopic Characterization of First-Row
 Transition Metal(II) Substituted Blue Copper Model Complexes
 with Hydrotris(pyrazolyl)borate+
;
_journal_coden_ASTM INOCAJ
_journal_issue 2
_journal_name_full 'Inorganic Chemistry'
_journal_page_first 325
_journal_page_last 335
_journal_paper_doi 10.1021/ic049814x
_journal_volume 44
_journal_year 2005
_chemical_formula_moiety 'C36.75 H54.50 B Cl0.50 F5 N6 Ni S '
_chemical_formula_sum 'C36.75 H54.5 B Cl0.5 F5 N6 Ni S'
_chemical_formula_weight 794.66
_space_group_IT_number 2
_symmetry_cell_setting triclinic
_symmetry_Int_Tables_number 2
_symmetry_space_group_name_Hall '-P 1'
_symmetry_space_group_name_H-M 'P -1'
_cell_angle_alpha 79.623(8)
_cell_angle_beta 80.841(9)
_cell_angle_gamma 68.873(7)
_cell_formula_units_Z 4
_cell_length_a 9.417(2)
_cell_length_b 17.684(5)
_cell_length_c 27.748(8)
_cell_measurement_reflns_used 744
_cell_measurement_temperature 184.1
_cell_measurement_theta_max 27.5
_cell_measurement_theta_min 4.0
_cell_volume 4217.4(19)
_computing_cell_refinement CrystalClear
_computing_data_collection CrystalClear
_computing_data_reduction CrystalStructure
_computing_publication_material 'CrystalStructure Ver. 3.5.1'
_computing_structure_refinement CRYSTALS
_computing_structure_solution SIR92
_diffrn_detector_area_resol_mean 7.32
_diffrn_measured_fraction_theta_full 0.9886
_diffrn_measured_fraction_theta_max 0.9886
_diffrn_measurement_device_type 'Rigaku Mercury'
_diffrn_measurement_method \w
_diffrn_radiation_type 'Mo K\a'
_diffrn_radiation_wavelength 0.7107
_diffrn_reflns_av_R_equivalents 0.050
_diffrn_reflns_limit_h_max 12
_diffrn_reflns_limit_h_min -8
_diffrn_reflns_limit_k_max 22
_diffrn_reflns_limit_k_min -21
_diffrn_reflns_limit_l_max 36
_diffrn_reflns_limit_l_min -23
_diffrn_reflns_number 34566
_diffrn_reflns_theta_full 27.48
_diffrn_reflns_theta_max 27.48
_exptl_absorpt_coefficient_mu 0.596
_exptl_absorpt_correction_T_max 0.888
_exptl_absorpt_correction_T_min 0.627
_exptl_absorpt_correction_type multi-scan
_exptl_absorpt_process_details 'Jacobson, R. (1998)  Private communication'
_exptl_crystal_colour red
_exptl_crystal_density_diffrn 1.251
_exptl_crystal_density_method 'not measured'
_exptl_crystal_description block
_exptl_crystal_F_000 1678.00
_exptl_crystal_size_max 0.50
_exptl_crystal_size_mid 0.30
_exptl_crystal_size_min 0.20
_refine_diff_density_max 1.07
_refine_diff_density_min -1.00
_refine_ls_extinction_method none
_refine_ls_goodness_of_fit_ref 2.553
_refine_ls_hydrogen_treatment refall
_refine_ls_number_parameters 1047
_refine_ls_number_reflns 13409
_refine_ls_R_factor_gt 0.0680
_refine_ls_shift/su_max 0.0040
_refine_ls_structure_factor_coef F
_refine_ls_weighting_details 'w = 1/\s^2^(Fo)'
_refine_ls_weighting_scheme sigma
_refine_ls_wR_factor_ref 0.0730
_reflns_number_gt 13409
_reflns_number_total 19108
_reflns_threshold_expression F^2^>2.0\s(F^2^)
_cod_data_source_file ic049814xsi20041011_033639_5.cif
_cod_data_source_block '[NiL(SC6F5)]'
_cod_original_cell_volume 4217.3(19)
_cod_original_sg_symbol_H-M 'P -1 '
_cod_original_formula_sum 'C36.75 H54.50 B Cl0.50 F5 N6 Ni S '
_cod_database_code 4308440

loop_
_symmetry_equiv_pos_as_xyz
x,y,z
-x,-y,-z

loop_
_atom_site_label
_atom_site_type_symbol
_atom_site_fract_x
_atom_site_fract_y
_atom_site_fract_z
_atom_site_U_iso_or_equiv
_atom_site_adp_type
_atom_site_occupancy
_atom_site_symmetry_multiplicity
_atom_site_calc_flag
_atom_site_refinement_flags
_atom_site_disorder_assembly
_atom_site_disorder_group
Ni1 Ni 0.08235(6) 0.21883(3) 0.20407(2) 0.0247(1) Uani 1.00 1 d . . .
Ni2 Ni 0.11118(6) 0.28281(3) -0.27320(2) 0.0242(1) Uani 1.00 1 d . . .
Cl91 Cl 0.7183(8) 0.4288(6) 0.1045(4) 0.236(4) Uani 0.50 1 d P . .
Cl92 Cl 0.5717(9) 0.4832(7) 0.0301(4) 0.318(5) Uani 0.50 1 d P . .
S1 S 0.1359(2) 0.27406(7) 0.26327(4) 0.0430(4) Uani 1.00 1 d . . .
S2 S -0.08202(13) 0.34245(7) -0.21773(4) 0.0384(3) Uani 1.00 1 d . . .
F71 F 0.0176(3) 0.1307(2) 0.28475(9) 0.0417(8) Uani 1.00 1 d . . .
F72 F 0.0009(4) 0.0359(2) 0.37035(11) 0.0586(10) Uani 1.00 1 d . . .
F73 F 0.1067(4) 0.0582(2) 0.45103(11) 0.0773(12) Uani 1.00 1 d . . .
F74 F 0.2254(4) 0.1792(2) 0.44365(10) 0.0732(11) Uani 1.00 1 d . . .
F75 F 0.2396(4) 0.2765(2) 0.35851(10) 0.0585(10) Uani 1.00 1 d . . .
F81 F 0.2065(3) 0.2005(2) -0.19156(9) 0.0422(8) Uani 1.00 1 d . . .
F82 F 0.2563(4) 0.1051(2) -0.10512(11) 0.0640(10) Uani 1.00 1 d . . .
F83 F 0.0350(4) 0.1294(2) -0.02762(10) 0.0751(12) Uani 1.00 1 d . . .
F84 F -0.2376(4) 0.2517(2) -0.03862(11) 0.0788(12) Uani 1.00 1 d . . .
F85 F -0.2897(3) 0.3481(2) -0.12481(10) 0.0605(10) Uani 1.00 1 d . . .
N11 N 0.2037(4) 0.1143(2) 0.17715(11) 0.0241(8) Uani 1.00 1 d . . .
N12 N 0.1714(4) 0.1080(2) 0.13167(11) 0.0236(8) Uani 1.00 1 d . . .
N21 N 0.1133(4) 0.2868(2) 0.13992(11) 0.0261(9) Uani 1.00 1 d . . .
N22 N 0.0941(4) 0.2581(2) 0.09902(11) 0.0244(9) Uani 1.00 1 d . . .
N31 N -0.1120(4) 0.2193(2) 0.18501(11) 0.0252(9) Uani 1.00 1 d . . .
N32 N -0.1062(4) 0.1970(2) 0.13977(11) 0.0249(9) Uani 1.00 1 d . . .
N41 N 0.3240(4) 0.2838(2) -0.29004(12) 0.0267(9) Uani 1.00 1 d . . .
N42 N 0.3950(4) 0.2581(2) -0.33428(12) 0.0261(9) Uani 1.00 1 d . . .
N51 N 0.0539(4) 0.3438(2) -0.33967(12) 0.0268(9) Uani 1.00 1 d . . .
N52 N 0.1573(4) 0.3138(2) -0.37857(11) 0.0267(9) Uani 1.00 1 d . . .
N61 N 0.1626(4) 0.1744(2) -0.29672(11) 0.0237(8) Uani 1.00 1 d . . .
N62 N 0.2490(3) 0.1666(2) -0.34179(11) 0.0228(8) Uani 1.00 1 d . . .
C11 C 0.4841(9) 0.0769(5) 0.2378(3) 0.110(3) Uani 1.00 1 d . . .
C12 C 0.4689(8) -0.0603(4) 0.2538(3) 0.089(3) Uani 1.00 1 d . . .
C13 C 0.3832(5) 0.0299(3) 0.2392(2) 0.0346(12) Uani 1.00 1 d . . .
C14 C 0.3153(4) 0.0449(2) 0.1915(1) 0.0256(10) Uani 1.00 1 d . . .
C15 C 0.3547(5) -0.0062(2) 0.1554(2) 0.0309(11) Uani 1.00 1 d . . .
C16 C 0.2631(5) 0.0347(2) 0.1179(2) 0.0289(11) Uani 1.00 1 d . . .
C17 C 0.2553(6) 0.0065(3) 0.0710(2) 0.0414(13) Uani 1.00 1 d . . .
C18 C 0.3999(13) -0.0473(11) 0.0533(5) 0.365(8) Uani 1.00 1 d . . .
C19 C 0.150(2) -0.0359(10) 0.0762(3) 0.321(10) Uani 1.00 1 d . . .
C21 C 0.0076(6) 0.4635(3) 0.1771(2) 0.060(2) Uani 1.00 1 d . . .
C22 C 0.2680(6) 0.4537(3) 0.1363(2) 0.060(2) Uani 1.00 1 d . . .
C23 C 0.1614(5) 0.4066(3) 0.1591(2) 0.0339(12) Uani 1.00 1 d . . .
C24 C 0.1450(4) 0.3557(2) 0.1239(2) 0.0286(11) Uani 1.00 1 d . . .
C25 C 0.1474(5) 0.3712(3) 0.0726(2) 0.0326(12) Uani 1.00 1 d . . .
C26 C 0.1149(4) 0.3089(2) 0.0582(1) 0.0272(11) Uani 1.00 1 d . . .
C27 C 0.1086(5) 0.2945(3) 0.0068(2) 0.0352(12) Uani 1.00 1 d . . .
C28 C 0.0470(7) 0.3743(3) -0.0268(2) 0.068(2) Uani 1.00 1 d . . .
C29 C 0.2644(6) 0.2417(4) -0.0139(2) 0.069(2) Uani 1.00 1 d . . .
C31 C -0.3785(8) 0.2157(4) 0.2912(2) 0.085(3) Uani 1.00 1 d . . .
C32 C -0.4158(8) 0.3549(4) 0.2496(2) 0.096(3) Uani 1.00 1 d . . .
C33 C -0.3056(5) 0.2684(3) 0.2548(2) 0.0398(13) Uani 1.00 1 d . . .
C34 C -0.2576(5) 0.2377(2) 0.2057(2) 0.0292(11) Uani 1.00 1 d . . .
C35 C -0.3458(5) 0.2266(3) 0.1736(2) 0.0321(12) Uani 1.00 1 d . . .
C36 C -0.2485(5) 0.2008(2) 0.1325(2) 0.0272(11) Uani 1.00 1 d . . .
C37 C -0.2838(5) 0.1788(3) 0.0871(2) 0.0355(12) Uani 1.00 1 d . . .
C38 C -0.274(2) 0.0924(5) 0.0939(3) 0.207(5) Uani 1.00 1 d . . .
C39 C -0.4344(8) 0.2288(6) 0.0727(3) 0.157(4) Uani 1.00 1 d . . .
C41 C 0.4029(6) 0.4186(3) -0.2253(2) 0.059(2) Uani 1.00 1 d . . .
C42 C 0.4735(6) 0.2752(3) -0.1807(2) 0.057(2) Uani 1.00 1 d . . .
C43 C 0.3811(5) 0.3361(3) -0.2207(2) 0.0379(13) Uani 1.00 1 d . . .
C44 C 0.4230(5) 0.3035(2) -0.2693(2) 0.0300(11) Uani 1.00 1 d . . .
C45 C 0.5583(5) 0.2903(3) -0.3003(2) 0.0359(12) Uani 1.00 1 d . . .
C46 C 0.5394(5) 0.2609(2) -0.3409(2) 0.0308(11) Uani 1.00 1 d . . .
C47 C 0.6497(5) 0.2326(3) -0.3848(2) 0.042(1) Uani 1.00 1 d . . .
C48 C 0.7198(7) 0.1397(4) -0.3783(2) 0.079(2) Uani 1.00 1 d . . .
C49 C 0.7729(9) 0.2706(5) -0.3937(3) 0.130(4) Uani 1.00 1 d . . .
C51 C -0.1470(6) 0.5190(3) -0.3056(2) 0.059(2) Uani 1.00 1 d . . .
C52 C -0.3309(6) 0.5032(4) -0.3555(2) 0.071(2) Uani 1.00 1 d . . .
C53 C -0.1922(5) 0.4583(3) -0.3271(2) 0.0364(12) Uani 1.00 1 d . . .
C54 C -0.0601(5) 0.4076(2) -0.3591(2) 0.0302(11) Uani 1.00 1 d . . .
C55 C -0.0313(5) 0.4175(3) -0.4099(2) 0.0380(12) Uani 1.00 1 d . . .
C56 C 0.1059(5) 0.3573(2) -0.4216(2) 0.0340(12) Uani 1.00 1 d . . .
C57 C 0.1916(6) 0.3411(3) -0.4710(2) 0.048(1) Uani 1.00 1 d . . .
C58 C 0.2990(6) 0.3894(4) -0.4853(2) 0.072(2) Uani 1.00 1 d . . .
C59 C 0.0822(7) 0.3606(4) -0.5104(2) 0.063(2) Uani 1.00 1 d . . .
C61 C -0.1273(6) 0.1403(4) -0.2349(3) 0.091(2) Uani 1.00 1 d . . .
C62 C 0.0533(7) 0.0022(3) -0.2201(2) 0.070(2) Uani 1.00 1 d . . .
C63 C 0.0356(5) 0.0917(3) -0.2345(2) 0.0337(12) Uani 1.00 1 d . . .
C64 C 0.1282(4) 0.1063(2) -0.2825(1) 0.0262(10) Uani 1.00 1 d . . .
C65 C 0.1912(5) 0.0544(2) -0.3185(1) 0.0300(11) Uani 1.00 1 d . . .
C66 C 0.2669(5) 0.0937(2) -0.3553(1) 0.0277(11) Uani 1.00 1 d . . .
C67 C 0.3516(5) 0.0663(3) -0.4030(2) 0.0366(13) Uani 1.00 1 d . . .
C68 C 0.2424(7) 0.0826(4) -0.4412(2) 0.065(2) Uani 1.00 1 d . . .
C69 C 0.4504(7) -0.0231(3) -0.3959(2) 0.069(2) Uani 1.00 1 d . . .
C70 C 0.1282(5) 0.2082(3) 0.3179(2) 0.0348(12) Uani 1.00 1 d . . .
C71 C 0.0699(5) 0.1447(3) 0.3239(2) 0.0359(12) Uani 1.00 1 d . . .
C72 C 0.0609(5) 0.0950(3) 0.3674(2) 0.042(1) Uani 1.00 1 d . . .
C73 C 0.1136(6) 0.1063(3) 0.4082(2) 0.050(2) Uani 1.00 1 d . . .
C74 C 0.1744(6) 0.1679(3) 0.4040(2) 0.049(2) Uani 1.00 1 d . . .
C75 C 0.1799(6) 0.2172(3) 0.3605(2) 0.041(1) Uani 1.00 1 d . . .
C80 C -0.0437(5) 0.2793(3) -0.1619(2) 0.0328(12) Uani 1.00 1 d . . .
C81 C 0.0931(5) 0.2157(3) -0.1538(2) 0.0335(12) Uani 1.00 1 d . . .
C82 C 0.1211(6) 0.1656(3) -0.1100(2) 0.042(1) Uani 1.00 1 d . . .
C83 C 0.0116(7) 0.1774(3) -0.0711(2) 0.050(2) Uani 1.00 1 d . . .
C84 C -0.1266(7) 0.2392(4) -0.0766(2) 0.052(2) Uani 1.00 1 d . . .
C85 C -0.1533(6) 0.2888(3) -0.1211(2) 0.042(1) Uani 1.00 1 d . . .
C91 C 0.657(3) 0.5029(10) 0.0778(8) 0.134(9) Uani 0.50 1 d P . .
C92 C 0.7438(8) 0.5100(4) 0.3643(3) 0.109(3) Uani 1.00 1 d . . .
C93 C 0.7778(11) 0.4266(5) 0.3634(4) 0.146(5) Uani 1.00 1 d . . .
C94 C 0.7387(11) 0.3778(6) 0.4054(4) 0.140(4) Uani 1.00 1 d . . .
C95 C 0.7345(12) 0.3002(6) 0.4099(5) 0.153(5) Uani 1.00 1 d . . .
C96 C 0.6988(11) 0.2492(5) 0.4484(4) 0.130(4) Uani 1.00 1 d . . .
C97 C 0.679(2) 0.1755(7) 0.4550(5) 0.223(7) Uani 1.00 1 d . . .
C98 C 0.6198(12) 0.1376(6) 0.4926(3) 0.145(4) Uani 1.00 1 d . . .
B1 B 0.0470(5) 0.1805(3) 0.1061(2) 0.0249(11) Uani 1.00 1 d . . .
B2 B 0.3024(5) 0.2382(3) -0.3682(2) 0.0258(12) Uani 1.00 1 d . . .

loop_
_atom_site_aniso_label
_atom_site_aniso_U_11
_atom_site_aniso_U_22
_atom_site_aniso_U_33
_atom_site_aniso_U_12
_atom_site_aniso_U_13
_atom_site_aniso_U_23
Ni1 0.0310(3) 0.0240(3) 0.0202(3) -0.0081(2) -0.0053(2) -0.01(0)
Ni2 0.0259(3) 0.0211(3) 0.0239(3) -0.0065(2) 0.0011(2) -0.01(0)
Cl91 0.148(6) 0.207(8) 0.288(10) -0.030(6) 0.017(6) 0.03(3)
Cl92 0.142(7) 0.318(12) 0.317(13) 0.004(7) 0.088(7) 0.13(13)
S1 0.0738(9) 0.0379(7) 0.0272(6) -0.0269(6) -0.0155(6) -0.00(0)
S2 0.0407(7) 0.0336(6) 0.0306(6) -0.0036(5) 0.0078(5) -0.01(0)
F71 0.054(2) 0.040(2) 0.037(1) -0.0174(12) -0.0136(12) -0.01(0)
F72 0.076(2) 0.045(2) 0.057(2) -0.029(2) -0.007(2) 0.004(4)
F73 0.129(3) 0.064(2) 0.036(2) -0.035(2) -0.017(2) 0.012(12)
F74 0.128(3) 0.065(2) 0.033(2) -0.029(2) -0.036(2) -0.01(0)
F75 0.096(2) 0.051(2) 0.045(2) -0.035(2) -0.029(2) -0.01(0)
F81 0.041(2) 0.039(2) 0.044(2) -0.0116(12) 0.0017(12) -0.01(0)
F82 0.075(2) 0.051(2) 0.064(2) -0.014(2) -0.033(2) 0.003(3)
F83 0.129(3) 0.082(2) 0.033(2) -0.059(2) -0.025(2) 0.011(11)
F84 0.107(3) 0.100(3) 0.032(2) -0.050(2) 0.023(2) -0.01(0)
F85 0.054(2) 0.069(2) 0.049(2) -0.014(2) 0.020(1) -0.02(-1)
N11 0.026(2) 0.025(2) 0.021(2) -0.0060(13) -0.0066(13) -0.00(0)
N12 0.029(2) 0.023(2) 0.019(2) -0.008(1) -0.0038(13) -0.01(0)
N21 0.034(2) 0.025(2) 0.021(2) -0.010(1) -0.005(1) -0.00(0)
N22 0.031(2) 0.022(2) 0.021(2) -0.008(1) -0.0047(13) -0.00(0)
N31 0.030(2) 0.024(2) 0.022(2) -0.008(1) -0.003(1) -0.01(0)
N32 0.030(2) 0.026(2) 0.019(2) -0.008(1) -0.0065(13) -0.00(0)
N41 0.028(2) 0.021(2) 0.030(2) -0.007(1) -0.001(1) -0.00(0)
N42 0.028(2) 0.020(2) 0.028(2) -0.0077(13) 0.003(1) -0.00(0)
N51 0.026(2) 0.020(2) 0.029(2) -0.0024(13) 0.000(1) -0.00(0)
N52 0.030(2) 0.022(2) 0.021(2) -0.003(1) 0.003(1) -0.00(0)
N61 0.027(2) 0.021(2) 0.023(2) -0.0082(13) -0.0005(13) -0.00(0)
N62 0.028(2) 0.020(2) 0.019(2) -0.0056(13) -0.0008(13) -0.00(0)
C11 0.154(7) 0.118(6) 0.104(6) -0.099(6) -0.094(5) 0.05(5)
C12 0.136(6) 0.063(4) 0.088(5) -0.052(4) -0.079(5) 0.03(3)
C13 0.029(2) 0.040(3) 0.029(2) -0.000(2) -0.008(2) -0.01(0)
C14 0.025(2) 0.026(2) 0.025(2) -0.008(2) -0.002(2) -0.00(0)
C15 0.032(2) 0.025(2) 0.030(2) -0.002(2) -0.005(2) -0.01(0)
C16 0.035(2) 0.025(2) 0.028(2) -0.009(2) -0.003(2) -0.01(0)
C17 0.057(3) 0.035(3) 0.029(2) -0.004(2) -0.009(2) -0.01(0)
C18 0.157(10) 0.60(3) 0.240(13) 0.18(1) -0.119(10) -0.36(-35)
C19 0.74(3) 0.42(2) 0.060(6) -0.52(2) 0.010(12) -0.04(-3)
C21 0.060(4) 0.060(4) 0.067(4) -0.017(3) -0.004(3) -0.04(-3)
C22 0.074(4) 0.062(4) 0.065(4) -0.047(3) 0.003(3) -0.02(-1)
C23 0.044(3) 0.028(2) 0.034(2) -0.016(2) -0.006(2) -0.00(0)
C24 0.029(2) 0.022(2) 0.033(2) -0.006(2) -0.007(2) -0.00(0)
C25 0.043(3) 0.028(2) 0.029(2) -0.016(2) -0.005(2) 0.002(2)
C26 0.029(2) 0.026(2) 0.024(2) -0.007(2) -0.003(2) -0.00(0)
C27 0.041(3) 0.042(3) 0.026(2) -0.018(2) -0.008(2) -0.00(0)
C28 0.107(5) 0.064(4) 0.036(3) -0.035(4) -0.027(3) 0.012(12)
C29 0.057(4) 0.104(5) 0.046(3) -0.015(3) -0.003(3) -0.04(-3)
C31 0.110(6) 0.133(6) 0.042(3) -0.079(5) 0.026(3) -0.03(-2)
C32 0.109(6) 0.081(5) 0.071(5) 0.020(4) -0.011(4) -0.05(-4)
C33 0.036(3) 0.044(3) 0.038(3) -0.007(2) 0.002(2) -0.02(-1)
C34 0.031(2) 0.024(2) 0.030(2) -0.007(2) -0.003(2) -0.00(0)
C35 0.027(2) 0.032(2) 0.036(2) -0.008(2) -0.003(2) -0.01(0)
C36 0.031(2) 0.022(2) 0.030(2) -0.009(2) -0.009(2) -0.00(0)
C37 0.040(3) 0.047(3) 0.025(2) -0.019(2) -0.007(2) -0.01(0)
C38 0.51(2) 0.090(6) 0.087(6) -0.150(10) -0.143(10) 0.01(1)
C39 0.067(5) 0.258(11) 0.118(7) 0.045(6) -0.060(5) -0.12(-11)
C41 0.065(4) 0.042(3) 0.078(4) -0.023(3) 0.004(3) -0.03(-2)
C42 0.068(4) 0.060(4) 0.044(3) -0.016(3) -0.014(3) -0.02(-1)
C43 0.036(3) 0.038(3) 0.045(3) -0.014(2) -0.003(2) -0.02(-1)
C44 0.030(2) 0.018(2) 0.042(3) -0.007(2) -0.005(2) -0.00(0)
C45 0.025(2) 0.033(2) 0.053(3) -0.012(2) -0.002(2) -0.01(0)
C46 0.028(2) 0.022(2) 0.041(3) -0.009(2) 0.001(2) -0.00(0)
C47 0.033(3) 0.045(3) 0.047(3) -0.016(2) 0.010(2) -0.01(0)
C48 0.069(4) 0.075(4) 0.069(4) 0.009(3) 0.002(3) -0.03(-2)
C49 0.109(6) 0.174(8) 0.155(8) -0.111(6) 0.097(6) -0.11(-10)
C51 0.063(4) 0.039(3) 0.066(4) -0.004(3) -0.004(3) -0.02(-1)
C52 0.043(3) 0.078(4) 0.068(4) 0.021(3) -0.014(3) -0.03(-2)
C53 0.032(2) 0.029(2) 0.039(3) -0.000(2) -0.003(2) -0.00(0)
C54 0.031(2) 0.022(2) 0.034(2) -0.007(2) -0.004(2) -0.00(0)
C55 0.042(3) 0.026(2) 0.032(2) 0.001(2) -0.004(2) 0.005(5)
C56 0.042(3) 0.023(2) 0.031(2) -0.007(2) 0.000(2) 0.002(2)
C57 0.058(3) 0.036(3) 0.028(3) 0.004(2) -0.000(2) 0.006(6)
C58 0.058(4) 0.098(5) 0.044(3) -0.022(4) 0.009(3) 0.009(9)
C59 0.090(4) 0.065(4) 0.027(3) -0.020(3) -0.002(3) -0.01(0)
C61 0.052(4) 0.091(5) 0.101(6) -0.018(3) 0.016(4) 0.03(3)
C62 0.072(4) 0.054(4) 0.064(4) -0.017(3) 0.022(3) 0.006(6)
C63 0.038(3) 0.042(3) 0.031(2) -0.026(2) 0.006(2) -0.01(0)
C64 0.025(2) 0.027(2) 0.028(2) -0.010(2) -0.006(2) -0.00(0)
C65 0.040(2) 0.026(2) 0.030(2) -0.016(2) -0.004(2) -0.01(0)
C66 0.034(2) 0.024(2) 0.024(2) -0.007(2) -0.005(2) -0.01(0)
C67 0.049(3) 0.036(3) 0.031(2) -0.021(2) 0.006(2) -0.01(0)
C68 0.085(4) 0.078(4) 0.027(3) -0.022(3) -0.006(3) -0.01(0)
C69 0.075(4) 0.060(4) 0.049(3) 0.010(3) 0.003(3) -0.03(-2)
C70 0.045(3) 0.031(2) 0.027(2) -0.008(2) -0.009(2) -0.01(0)
C71 0.041(3) 0.037(3) 0.027(2) -0.007(2) -0.005(2) -0.01(0)
C72 0.047(3) 0.029(2) 0.044(3) -0.006(2) -0.003(2) -0.01(0)
C73 0.074(4) 0.042(3) 0.024(2) -0.011(3) -0.009(2) 0.003(3)
C74 0.074(4) 0.041(3) 0.026(3) -0.007(3) -0.015(2) -0.01(0)
C75 0.058(3) 0.035(3) 0.033(3) -0.013(2) -0.013(2) -0.01(0)
C80 0.041(3) 0.035(2) 0.027(2) -0.018(2) 0.003(2) -0.01(0)
C81 0.043(3) 0.033(2) 0.031(2) -0.018(2) -0.003(2) -0.01(0)
C82 0.059(3) 0.039(3) 0.037(3) -0.024(2) -0.014(2) -0.00(0)
C83 0.087(4) 0.050(3) 0.029(3) -0.038(3) -0.017(3) -0.00(0)
C84 0.075(4) 0.074(4) 0.024(3) -0.047(3) 0.012(2) -0.02(-1)
C85 0.050(3) 0.046(3) 0.037(3) -0.021(2) 0.005(2) -0.02(-1)
C91 0.22(2) 0.051(10) 0.13(2) -0.056(12) 0.01(2) -0.01(0)
C92 0.088(6) 0.070(5) 0.162(9) -0.016(4) -0.039(5) 0.0007(7)
C93 0.109(7) 0.084(7) 0.246(13) -0.046(6) 0.023(8) -0.03(-2)
C94 0.129(8) 0.093(7) 0.192(11) -0.053(6) -0.044(7) 0.05(5)
C95 0.140(9) 0.082(7) 0.222(12) -0.048(6) 0.046(8) -0.02(-1)
C96 0.133(8) 0.073(6) 0.153(9) -0.018(6) 0.023(7) -0.01(0)
C97 0.34(2) 0.129(10) 0.23(1) -0.158(12) 0.140(13) -0.06(-5)
C98 0.226(11) 0.162(9) 0.096(7) -0.136(9) 0.066(7) -0.07(-6)
B1 0.030(2) 0.025(2) 0.019(2) -0.008(2) -0.004(2) -0.00(0)
B2 0.029(2) 0.021(2) 0.025(2) -0.005(2) 0.002(2) -0.01(0)

loop_
_atom_type_symbol
_atom_type_description
_atom_type_scat_dispersion_real
_atom_type_scat_dispersion_imag
_atom_type_scat_source
Ni Ni 0.339 1.112
;
International Tables for Crystallography
(1992, Vol. C, Tables 4.2.6.8 and 6.1.1.4)
;
S S 0.125 0.123
;
International Tables for Crystallography
(1992, Vol. C, Tables 4.2.6.8 and 6.1.1.4)
;
N N 0.006 0.003
;
International Tables for Crystallography
(1992, Vol. C, Tables 4.2.6.8 and 6.1.1.4)
;
C C 0.003 0.002
;
International Tables for Crystallography
(1992, Vol. C, Tables 4.2.6.8 and 6.1.1.4)
;
B B 0.001 0.001
;
International Tables for Crystallography
(1992, Vol. C, Tables 4.2.6.8 and 6.1.1.4)
;
H H 0.000 0.000
;
International Tables for Crystallography
(1992, Vol. C, Table 6.1.1.4)
;
F F 0.017 0.010
;
International Tables for Crystallography
(1992, Vol. C, Tables 4.2.6.8 and 6.1.1.4)
;
Cl Cl 0.148 0.159
;
International Tables for Crystallography
(1992, Vol. C, Tables 4.2.6.8 and 6.1.1.4)
;

loop_
_geom_angle_atom_site_label_1
_geom_angle_atom_site_label_2
_geom_angle_atom_site_label_3
_geom_angle
_geom_angle_publ_flag
_geom_angle_site_symmetry_1
_geom_angle_site_symmetry_2
_geom_angle_site_symmetry_3
S1 Ni1 N11 128.9(1) yes . . .
S1 Ni1 N21 106.8(1) yes . . .
S1 Ni1 N31 132.7(1) yes . . .
N11 Ni1 N21 92.7(1) yes . . .
N11 Ni1 N31 92.8(1) yes . . .
N21 Ni1 N31 90.0(1) yes . . .
S2 Ni2 N41 132.8(1) yes . . .
S2 Ni2 N51 106.40(8) yes . . .
S2 Ni2 N61 128.4(1) yes . . .
N41 Ni2 N51 91.0(1) yes . . .
N41 Ni2 N61 93.2(1) yes . . .
N51 Ni2 N61 92.0(1) yes . . .
C70 S1 Ni1 106.2(2) yes . . .
C80 S2 Ni2 105.4(1) yes . . .
N12 N11 C14 107.3(3) yes . . .
N12 N11 Ni1 115.9(2) yes . . .
C14 N11 Ni1 136.7(3) yes . . .
C16 N12 B1 132.2(4) yes . . .
C16 N12 N11 109.4(3) yes . . .
B1 N12 N11 118.4(3) yes . . .
N22 N21 C24 107.3(3) yes . . .
N22 N21 Ni1 114.3(3) yes . . .
C24 N21 Ni1 138.4(3) yes . . .
C26 N22 B1 131.1(4) yes . . .
C26 N22 N21 109.3(4) yes . . .
B1 N22 N21 119.5(3) yes . . .
N32 N31 C34 107.6(4) yes . . .
N32 N31 Ni1 116.7(2) yes . . .
C34 N31 Ni1 135.7(3) yes . . .
C36 N32 B1 132.8(4) yes . . .
C36 N32 N31 109.1(3) yes . . .
B1 N32 N31 117.8(4) yes . . .
N42 N41 C44 107.6(3) yes . . .
N42 N41 Ni2 115.5(3) yes . . .
C44 N41 Ni2 136.9(3) yes . . .
C46 N42 B2 131.7(3) yes . . .
C46 N42 N41 109.4(4) yes . . .
B2 N42 N41 118.7(3) yes . . .
N52 N51 C54 106.6(3) yes . . .
N52 N51 Ni2 114.5(2) yes . . .
C54 N51 Ni2 138.9(3) yes . . .
C56 N52 B2 130.8(3) yes . . .
C56 N52 N51 109.9(3) yes . . .
B2 N52 N51 119.2(3) yes . . .
N62 N61 C64 107.4(3) yes . . .
N62 N61 Ni2 114.7(2) yes . . .
C64 N61 Ni2 137.7(2) yes . . .
C66 N62 B2 131.7(3) yes . . .
C66 N62 N61 109.3(3) yes . . .
B2 N62 N61 119.0(3) yes . . .
C14 C13 C11 112.3(4) yes . . .
C14 C13 C12 111.6(5) yes . . .
C11 C13 C12 109.8(5) yes . . .
C15 C14 N11 109.1(4) yes . . .
C15 C14 C13 128.1(3) yes . . .
N11 C14 C13 122.8(4) yes . . .
C16 C15 C14 107.1(3) yes . . .
C17 C16 N12 123.6(3) yes . . .
C17 C16 C15 129.2(4) yes . . .
N12 C16 C15 107.1(4) yes . . .
C18 C17 C19 106(1) yes . . .
C18 C17 C16 111.6(7) yes . . .
C19 C17 C16 112.7(5) yes . . .
C24 C23 C21 110.8(4) yes . . .
C24 C23 C22 111.7(4) yes . . .
C21 C23 C22 111.0(4) yes . . .
C25 C24 N21 108.9(4) yes . . .
C25 C24 C23 129.3(4) yes . . .
N21 C24 C23 121.6(4) yes . . .
C26 C25 C24 106.6(4) yes . . .
C27 C26 N22 123.7(4) yes . . .
C27 C26 C25 128.5(4) yes . . .
N22 C26 C25 107.8(4) yes . . .
C28 C27 C29 111.5(4) yes . . .
C28 C27 C26 111.9(4) yes . . .
C29 C27 C26 110.4(4) yes . . .
C34 C33 C31 112.0(5) yes . . .
C34 C33 C32 110.7(4) yes . . .
C31 C33 C32 109.0(4) yes . . .
C35 C34 N31 108.9(4) yes . . .
C35 C34 C33 129.4(4) yes . . .
N31 C34 C33 121.6(4) yes . . .
C36 C35 C34 106.7(4) yes . . .
C37 C36 N32 123.6(3) yes . . .
C37 C36 C35 128.8(4) yes . . .
N32 C36 C35 107.6(4) yes . . .
C38 C37 C39 108.0(8) yes . . .
C38 C37 C36 111.1(5) yes . . .
C39 C37 C36 113.2(5) yes . . .
C44 C43 C41 110.9(4) yes . . .
C44 C43 C42 111.3(3) yes . . .
C41 C43 C42 110.5(5) yes . . .
C45 C44 N41 108.8(4) yes . . .
C45 C44 C43 129.4(5) yes . . .
N41 C44 C43 121.8(4) yes . . .
C46 C45 C44 107.1(4) yes . . .
C47 C46 N42 122.4(4) yes . . .
C47 C46 C45 130.5(4) yes . . .
N42 C46 C45 107.0(4) yes . . .
C48 C47 C49 110.6(5) yes . . .
C48 C47 C46 110.5(4) yes . . .
C49 C47 C46 111.2(5) yes . . .
C54 C53 C51 111.2(4) yes . . .
C54 C53 C52 111.2(4) yes . . .
C51 C53 C52 110.2(4) yes . . .
C55 C54 N51 109.6(3) yes . . .
C55 C54 C53 128.7(3) yes . . .
N51 C54 C53 121.7(4) yes . . .
C56 C55 C54 106.9(3) yes . . .
C57 C56 N52 123.7(3) yes . . .
C57 C56 C55 129.3(4) yes . . .
N52 C56 C55 107.0(4) yes . . .
C58 C57 C59 110.5(4) yes . . .
C58 C57 C56 110.6(5) yes . . .
C59 C57 C56 111.3(4) yes . . .
C64 C63 C61 112.8(4) yes . . .
C64 C63 C62 112.1(4) yes . . .
C61 C63 C62 109.1(5) yes . . .
C65 C64 N61 109.2(3) yes . . .
C65 C64 C63 127.8(4) yes . . .
N61 C64 C63 123.0(4) yes . . .
C66 C65 C64 106.7(4) yes . . .
C67 C66 N62 123.4(4) yes . . .
C67 C66 C65 129.1(4) yes . . .
N62 C66 C65 107.5(3) yes . . .
C68 C67 C69 110.9(5) yes . . .
C68 C67 C66 111.0(4) yes . . .
C69 C67 C66 111.2(3) yes . . .
C71 C70 C75 114.3(4) yes . . .
C71 C70 S1 124.6(4) yes . . .
C75 C70 S1 121.0(4) yes . . .
C72 C71 F71 117.2(5) yes . . .
C72 C71 C70 123.8(5) yes . . .
F71 C71 C70 119.0(4) yes . . .
C73 C72 F72 120.3(4) yes . . .
C73 C72 C71 119.5(5) yes . . .
F72 C72 C71 120.2(5) yes . . .
C74 C73 F73 120.7(5) yes . . .
C74 C73 C72 118.8(4) yes . . .
F73 C73 C72 120.5(6) yes . . .
C75 C74 F74 120.6(5) yes . . .
C75 C74 C73 120.5(5) yes . . .
F74 C74 C73 119.0(4) yes . . .
F75 C75 C70 119.0(4) yes . . .
F75 C75 C74 118.0(5) yes . . .
C70 C75 C74 123.0(5) yes . . .
C81 C80 C85 114.1(4) yes . . .
C81 C80 S2 124.6(3) yes . . .
C85 C80 S2 121.3(3) yes . . .
C82 C81 F81 117.2(3) yes . . .
C82 C81 C80 124.1(4) yes . . .
F81 C81 C80 118.7(3) yes . . .
C83 C82 F82 119.7(4) yes . . .
C83 C82 C81 119.8(4) yes . . .
F82 C82 C81 120.5(4) yes . . .
C84 C83 F83 119.5(4) yes . . .
C84 C83 C82 119.1(4) yes . . .
F83 C83 C82 121.4(4) yes . . .
C85 C84 F84 119.4(4) yes . . .
C85 C84 C83 120.4(4) yes . . .
F84 C84 C83 120.2(4) yes . . .
F85 C85 C80 119.2(4) yes . . .
F85 C85 C84 118.3(4) yes . . .
C80 C85 C84 122.5(4) yes . . .
Cl91 C91 Cl92 105(1) yes . . .
C94 C93 C92 119(1) yes . . .
C95 C94 C93 129(1) yes . . .
C96 C95 C94 133(1) yes . . .
C97 C96 C95 136(1) yes . . .
C98 C97 C96 131(1) yes . . .
N12 B1 N22 108.7(4) yes . . .
N12 B1 N32 109.0(3) yes . . .
N22 B1 N32 108.3(3) yes . . .
N42 B2 N52 109.1(3) yes . . .
N42 B2 N62 109.5(3) yes . . .
N52 B2 N62 107.6(3) yes . . .

loop_
_geom_bond_atom_site_label_1
_geom_bond_atom_site_label_2
_geom_bond_distance
_geom_bond_publ_flag
_geom_bond_site_symmetry_1
_geom_bond_site_symmetry_2
Ni1 S1 2.259(2) yes . .
Ni1 N11 1.995(3) yes . .
Ni1 N21 2.004(3) yes . .
Ni1 N31 1.981(4) yes . .
Ni2 S2 2.259(1) yes . .
Ni2 N41 1.990(4) yes . .
Ni2 N51 2.009(3) yes . .
Ni2 N61 2.004(3) yes . .
Cl91 C91 1.36(2) yes . .
Cl92 C91 1.80(3) yes . .
S1 C70 1.747(4) yes . .
S2 C80 1.744(4) yes . .
F71 C71 1.356(6) yes . .
F72 C72 1.342(7) yes . .
F73 C73 1.339(5) yes . .
F74 C74 1.342(7) yes . .
F75 C75 1.348(7) yes . .
F81 C81 1.360(5) yes . .
F82 C82 1.344(5) yes . .
F83 C83 1.343(5) yes . .
F84 C84 1.349(6) yes . .
F85 C85 1.340(5) yes . .
N11 N12 1.377(5) yes . .
N11 C14 1.341(4) yes . .
N12 C16 1.356(5) yes . .
N12 B1 1.541(5) yes . .
N21 N22 1.385(5) yes . .
N21 C24 1.339(6) yes . .
N22 C26 1.349(5) yes . .
N22 B1 1.560(6) yes . .
N31 N32 1.370(5) yes . .
N31 C34 1.345(5) yes . .
N32 C36 1.362(6) yes . .
N32 B1 1.551(5) yes . .
N41 N42 1.372(5) yes . .
N41 C44 1.343(6) yes . .
N42 C46 1.360(6) yes . .
N42 B2 1.540(7) yes . .
N51 N52 1.377(4) yes . .
N51 C54 1.344(4) yes . .
N52 C56 1.356(5) yes . .
N52 B2 1.551(5) yes . .
N61 N62 1.379(4) yes . .
N61 C64 1.335(6) yes . .
N62 C66 1.352(6) yes . .
N62 B2 1.549(6) yes . .
C11 C13 1.46(1) yes . .
C12 C13 1.518(7) yes . .
C13 C14 1.503(6) yes . .
C14 C15 1.386(6) yes . .
C15 C16 1.383(6) yes . .
C16 C17 1.496(7) yes . .
C17 C18 1.42(1) yes . .
C17 C19 1.42(2) yes . .
C21 C23 1.503(6) yes . .
C22 C23 1.520(8) yes . .
C23 C24 1.500(7) yes . .
C24 C25 1.400(6) yes . .
C25 C26 1.381(7) yes . .
C26 C27 1.505(6) yes . .
C27 C28 1.518(6) yes . .
C27 C29 1.514(6) yes . .
C31 C33 1.502(9) yes . .
C32 C33 1.503(7) yes . .
C33 C34 1.499(6) yes . .
C34 C35 1.393(7) yes . .
C35 C36 1.379(5) yes . .
C36 C37 1.502(7) yes . .
C37 C38 1.47(1) yes . .
C37 C39 1.448(8) yes . .
C41 C43 1.527(8) yes . .
C42 C43 1.532(6) yes . .
C43 C44 1.500(7) yes . .
C44 C45 1.389(6) yes . .
C45 C46 1.382(7) yes . .
C46 C47 1.502(6) yes . .
C47 C48 1.521(7) yes . .
C47 C49 1.51(1) yes . .
C51 C53 1.526(9) yes . .
C52 C53 1.521(7) yes . .
C53 C54 1.507(5) yes . .
C54 C55 1.383(6) yes . .
C55 C56 1.382(5) yes . .
C56 C57 1.494(6) yes . .
C57 C58 1.511(9) yes . .
C57 C59 1.530(8) yes . .
C61 C63 1.463(7) yes . .
C62 C63 1.515(7) yes . .
C63 C64 1.508(5) yes . .
C64 C65 1.392(6) yes . .
C65 C66 1.381(6) yes . .
C66 C67 1.497(5) yes . .
C67 C68 1.512(8) yes . .
C67 C69 1.512(6) yes . .
C70 C71 1.391(8) yes . .
C70 C75 1.401(7) yes . .
C71 C72 1.372(6) yes . .
C72 C73 1.377(8) yes . .
C73 C74 1.382(9) yes . .
C74 C75 1.360(6) yes . .
C80 C81 1.390(5) yes . .
C80 C85 1.396(6) yes . .
C81 C82 1.370(6) yes . .
C82 C83 1.357(7) yes . .
C83 C84 1.374(7) yes . .
C84 C85 1.379(6) yes . .
C92 C93 1.40(1) yes . .
C93 C94 1.40(1) yes . .
C94 C95 1.37(2) yes . .
C95 C96 1.35(1) yes . .
C96 C97 1.36(2) yes . .
C97 C98 1.30(2) yes . .

loop_
_geom_torsion_atom_site_label_1
_geom_torsion_atom_site_label_2
_geom_torsion_atom_site_label_3
_geom_torsion_atom_site_label_4
_geom_torsion
_geom_torsion_publ_flag
_geom_torsion_site_symmetry_1
_geom_torsion_site_symmetry_2
_geom_torsion_site_symmetry_3
_geom_torsion_site_symmetry_4
N11 Ni1 S1 C70 -66.2(2) yes . . . .
S1 Ni1 N11 N12 -160.0(2) yes . . . .
S1 Ni1 N21 N22 176.3(2) yes . . . .
S1 Ni1 N31 N32 164.3(2) yes . . . .
N41 Ni2 S2 C80 -81.4(2) yes . . . .
S2 Ni2 N41 N42 -163.5(2) yes . . . .
S2 Ni2 N51 N52 -177.9(3) yes . . . .
S2 Ni2 N61 N62 158.0(2) yes . . . .
Ni1 S1 C70 C71 -11.6(4) yes . . . .
Ni2 S2 C80 C81 10.8(5) yes . . . .
Ni1 N11 N12 C16 179.3(3) yes . . . .
Ni1 N11 C14 C13 -0.3(7) yes . . . .
N11 N12 C16 C15 0.1(5) yes . . . .
N11 N12 B1 N22 58.9(4) yes . . . .
N11 N12 B1 N32 -58.9(5) yes . . . .
Ni1 N21 N22 C26 179.0(2) yes . . . .
Ni1 N21 C24 C23 -2.6(6) yes . . . .
N21 N22 C26 C25 -0.2(4) yes . . . .
N21 N22 B1 N12 -60.4(4) yes . . . .
N21 N22 B1 N32 57.8(4) yes . . . .
Ni1 N31 N32 C36 -179.9(3) yes . . . .
Ni1 N31 C34 C33 2.0(6) yes . . . .
N31 N32 C36 C35 0.5(4) yes . . . .
N31 N32 B1 N12 62.3(5) yes . . . .
N31 N32 B1 N22 -55.8(4) yes . . . .
Ni2 N41 N42 C46 -179.4(2) yes . . . .
Ni2 N41 C44 C43 -1.4(6) yes . . . .
N41 N42 C46 C45 -0.9(4) yes . . . .
N41 N42 B2 N52 55.7(4) yes . . . .
N41 N42 B2 N62 -61.8(4) yes . . . .
Ni2 N51 N52 C56 178.0(3) yes . . . .
Ni2 N51 C54 C53 3.4(8) yes . . . .
N51 N52 C56 C55 1.4(6) yes . . . .
N51 N52 B2 N42 -59.0(5) yes . . . .
N51 N52 B2 N62 59.7(5) yes . . . .
Ni2 N61 N62 C66 -175.6(3) yes . . . .
Ni2 N61 C64 C63 -6.1(6) yes . . . .
N61 N62 C66 C65 -0.0(4) yes . . . .
N61 N62 B2 N42 56.9(4) yes . . . .
N61 N62 B2 N52 -61.5(5) yes . . . .
C11 C13 C14 N11 -73.9(5) yes . . . .
C12 C13 C14 N11 162.3(4) yes . . . .
N11 C14 C15 C16 0.2(5) yes . . . .
C14 C15 C16 N12 -0.2(5) yes . . . .
N12 C16 C17 C18 150.6(9) yes . . . .
C21 C23 C24 N21 -83.7(4) yes . . . .
C22 C23 C24 N21 152.0(3) yes . . . .
N21 C24 C25 C26 0.3(4) yes . . . .
C24 C25 C26 N22 -0.1(4) yes . . . .
N22 C26 C27 C28 147.7(4) yes . . . .
C31 C33 C34 N31 -123.5(4) yes . . . .
C32 C33 C34 N31 114.6(4) yes . . . .
N31 C34 C35 C36 -0.0(5) yes . . . .
C34 C35 C36 N32 -0.3(4) yes . . . .
N32 C36 C37 C38 93.1(7) yes . . . .
C41 C43 C44 N41 -123.8(4) yes . . . .
C42 C43 C44 N41 112.8(4) yes . . . .
N41 C44 C45 C46 -0.5(4) yes . . . .
C44 C45 C46 N42 0.9(4) yes . . . .
N42 C46 C47 C48 -78.6(5) yes . . . .
C51 C53 C54 N51 78.5(5) yes . . . .
C52 C53 C54 N51 -158.2(4) yes . . . .
N51 C54 C55 C56 0.0(6) yes . . . .
C54 C55 C56 N52 -0.9(6) yes . . . .
N52 C56 C57 C58 -89.0(6) yes . . . .
C61 C63 C64 N61 73.8(6) yes . . . .
C62 C63 C64 N61 -162.5(4) yes . . . .
N61 C64 C65 C66 0.4(5) yes . . . .
C64 C65 C66 N62 -0.2(5) yes . . . .
N62 C66 C67 C68 -97.4(6) yes . . . .
S1 C70 C71 F71 1.4(6) yes . . . .
S1 C70 C75 F75 -1.6(6) yes . . . .
S1 C70 C75 C74 179.2(4) yes . . . .
F71 C71 C72 F72 -0.6(6) yes . . . .
C70 C71 C72 F72 179.0(4) yes . . . .
F72 C72 C73 F73 0.5(7) yes . . . .
C71 C72 C73 F73 -179.6(4) yes . . . .
F73 C73 C74 F74 -0.6(7) yes . . . .
C72 C73 C74 F74 179.8(4) yes . . . .
F74 C74 C75 F75 0.8(7) yes . . . .
F74 C74 C75 C70 -179(719) yes . . . .
C73 C74 C75 F75 179.7(4) yes . . . .
C73 C74 C75 C70 -1.1(7) yes . . . .
S2 C80 C81 F81 -0.1(8) yes . . . .
S2 C80 C85 F85 -0.7(8) yes . . . .
S2 C80 C85 C84 179.3(6) yes . . . .
F81 C81 C82 F82 0.8(9) yes . . . .
C80 C81 C82 F82 179.7(5) yes . . . .
F82 C82 C83 F83 0(1) yes . . . .
C81 C82 C83 F83 179(804) yes . . . .
F83 C83 C84 F84 0(1) yes . . . .
C82 C83 C84 F84 179.6(6) yes . . . .
F84 C84 C85 F85 0(1) yes . . . .
F84 C84 C85 C80 -179(881) yes . . . .
C83 C84 C85 F85 179(359) yes . . . .
C83 C84 C85 C80 0(1) yes . . . .
C92 C93 C94 C95 166(1) yes . . . .
C93 C94 C95 C96 179(719) yes . . . .
C94 C95 C96 C97 172(1) yes . . . .
C95 C96 C97 C98 -166(1) yes . . . .
